data_2002349
loop_
_publ_author_name
'Krueger, J'
'Mueller-Buschbaum, Hk'

_publ_section_title
;
Ein neues metastabiles Oxometallat mit Tunnelstruktur: Ba2 Sr Lu22 O36
;
_journal_name_full
;
Zeitschrift fuer Anorganische und Allgemeine Chemie
;
_journal_page_first 60
_journal_page_last 66
_journal_paper_doi 10.1002/zaac.19855260709
_journal_volume 526
_journal_year 1985
_chemical_formula_structural 'Ba2 Sr Lu22 O36'
_chemical_formula_sum 'Ba2 Lu22 O36 Sr'
_chemical_name_systematic 'Barium strontium lutetium oxide (2/1/22/36)'
_space_group_IT_number 176
_symmetry_cell_setting hexagonal
_symmetry_Int_Tables_number 176
_symmetry_space_group_name_Hall '-P 6c'
_symmetry_space_group_name_H-M 'P 63/m'
_cell_angle_alpha 90
_cell_angle_beta 90
_cell_angle_gamma 120
_cell_formula_units_Z 1
_cell_length_a 17.599990000(59999996)
_cell_length_b 17.59999
_cell_length_c 3.33(4)
_cell_volume 893.3
_refine_ls_R_factor_all 0.1
_cod_database_code 2002349

loop_
_symmetry_equiv_pos_as_xyz
x,y,z
-y,x-y,z
y-x,-x,z
-x,-y,1/2+z
y,y-x,1/2+z
x-y,x,1/2+z
-x,-y,-z
y,y-x,-z
x-y,x,-z
x,y,1/2-z
-y,x-y,1/2-z
y-x,-x,1/2-z

loop_
_atom_site_label
_atom_site_type_symbol
_atom_site_symmetry_multiplicity
_atom_site_Wyckoff_symbol
_atom_site_fract_x
_atom_site_fract_y
_atom_site_fract_z
_atom_site_occupancy
_atom_site_attached_hydrogens
_atom_site_calc_flag
Ba1 Ba2+ 2 b 0. 0. 0. 0.5 0 d
Sr1 Sr2+ 2 c 0.3333 0.6667 0.25 0.5 0 d
Ba2 Ba2+ 4 f 0.3333 0.6667 0. 0.25 0 d
Lu1 Lu3+ 6 h 0.3397(16) 0.0094(10) 0.75 0.67 0 d
Lu2 Lu3+ 6 h 0.1177(12) 0.8868(11) 0.25 1. 0 d
Lu3 Lu3+ 6 h 0.4491(13) 0.5536(13) 0.25 1. 0 d
Lu4 Lu3+ 6 h 0.7796(8) 0.2122(7) 0.25 1. 0 d
O1 O2- 6 h 0.160(14) 0.143(14) 0.25 1. 0 d
O2 O2- 6 h 0.513(6) 0.814(6) 0.25 1. 0 d
O3 O2- 6 h 0.819(13) 0.464(14) 0.25 1. 0 d
O4 O2- 6 h 0.308(10) 0.089(11) 0.25 1. 0 d
O5 O2- 6 h 0.642(10) 0.750(13) 0.25 1. 0 d
O6 O2- 6 h 0.974(9) 0.439(9) 0.25 1. 0 d

loop_
_atom_type_symbol
_atom_type_oxidation_number
Ba2+ 2.000
Sr2+ 2.000
Lu3+ 3.000
O2- -2.000
